data_2004036
loop_
_publ_author_name
'Fun, H.-K.'
'Yip, B.-C.'
'Song, B.-L.'
'Xiong, R.-G.'
'You, X.-Z.'

_publ_section_title
;
 Tetrameric Copper(II) Complex of
 6-Hydroxy-3-methyl-1-phenyl-4-azahexa-3-en-1-one
;
_journal_issue 10
_journal_name_full 'Acta Crystallographica Section C'
_journal_page_first 1980
_journal_page_last 1982
_journal_paper_doi 10.1107/S0108270195005634
_journal_volume 51
_journal_year 1995
_chemical_formula_sum 'C48 H52 Cu4 N4 O8'
_chemical_formula_weight 1067.10
_chemical_name_systematic
;
Tetrameric copper(II) complex of 6-hydroxy-1-phenyl-3-methyl-4-azahexa-3-
en-1-one
;
_space_group_IT_number 146
_symmetry_cell_setting 'Rhombohedral (hexagonal axes)'
_symmetry_space_group_name_Hall 'R 3'
_symmetry_space_group_name_H-M 'R 3 :H'
_audit_creation_method SHELXL
_cell_angle_alpha 90.00
_cell_angle_beta 90.00
_cell_angle_gamma 120.00
_cell_formula_units_Z 9
_cell_length_a 30.195(4)
_cell_length_b 30.195(4)
_cell_length_c 14.871(2)
_cell_measurement_reflns_used 40
_cell_measurement_temperature 293(2)
_cell_measurement_theta_max 12.5
_cell_measurement_theta_min 5
_cell_volume 11742(3)
_computing_cell_refinement XSCANS
_computing_data_collection 'XSCANS (Siemens, 1994)'
_computing_data_reduction XSCANS
_computing_molecular_graphics 'SHELXTL/PC (Sheldrick, 1990)'
_computing_publication_material SHELXL93
_computing_structure_refinement 'SHELXL93 (Sheldrick, 1993)'
_computing_structure_solution 'SHELXS86 (Sheldrick, 1985)'
_diffrn_ambient_temperature 293(2)
_diffrn_measurement_device 'Siemens P4 four-circle diffractometer'
_diffrn_measurement_method '\q/2\q scans'
_diffrn_radiation_monochromator graphite
_diffrn_radiation_source 'fine-focus sealed tube'
_diffrn_radiation_type MoK\a
_diffrn_radiation_wavelength 0.71073
_diffrn_reflns_av_R_equivalents 0.0401
_diffrn_reflns_av_sigmaI/netI 0.0521
_diffrn_reflns_limit_h_max 23
_diffrn_reflns_limit_h_min -21
_diffrn_reflns_limit_k_max 21
_diffrn_reflns_limit_k_min -25
_diffrn_reflns_limit_l_max 15
_diffrn_reflns_limit_l_min -15
_diffrn_reflns_number 4758
_diffrn_reflns_theta_max 25.00
_diffrn_reflns_theta_min 1.35
_diffrn_standards_decay_% <4
_diffrn_standards_interval_count 97
_diffrn_standards_number 3
_exptl_absorpt_coefficient_mu 1.659
_exptl_absorpt_correction_T_max 1.000
_exptl_absorpt_correction_T_min 0.869
_exptl_absorpt_correction_type 'Empirical, \y scan (Sheldrick, 1990)'
_exptl_crystal_colour 'dark green'
_exptl_crystal_density_diffrn 1.358
_exptl_crystal_description needle
_exptl_crystal_F_000 4932
_exptl_crystal_size_max 0.62
_exptl_crystal_size_mid 0.32
_exptl_crystal_size_min 0.20
_refine_diff_density_max 0.86
_refine_diff_density_min -0.40
_refine_ls_abs_structure_details 'Flack (1983)'
_refine_ls_abs_structure_Flack 0.00(2)
_refine_ls_extinction_method none
_refine_ls_goodness_of_fit_all 1.036
_refine_ls_goodness_of_fit_obs 1.107
_refine_ls_hydrogen_treatment refU
_refine_ls_matrix_type full
_refine_ls_number_parameters 532
_refine_ls_number_reflns 3979
_refine_ls_number_restraints 1
_refine_ls_restrained_S_all 1.036
_refine_ls_restrained_S_obs 1.106
_refine_ls_R_factor_all 0.0566
_refine_ls_R_factor_obs 0.0473
_refine_ls_shift/esd_max 0.001
_refine_ls_shift/esd_mean 0.000
_refine_ls_structure_factor_coef Fsqd
_refine_ls_weighting_scheme
;calc w = 1/[\s^2^(Fo^2^) + (0.0945P)^2^ + 0.0000P]
where P = (Fo^2^ + 2Fc^2^)/3
;
_refine_ls_wR_factor_all 0.1342
_refine_ls_wR_factor_obs 0.1294
_reflns_number_observed 3329
_reflns_number_total 3979
_reflns_observed_criterion >2sigma(I)
_cod_data_source_file mu1182.cif
_cod_data_source_block cbe
_cod_depositor_comments
;
The following automatic conversions were performed:

'_geom_bond_publ_flag' value 'Yes' changed to 'yes' according to
/home/saulius/struct/CIF-dictionaries/cif_core.dic dictionary named
'cif_core.dic' version 2.4.1 from 2010-06-29 (25
times).

'_geom_angle_publ_flag' value 'Yes' changed to 'yes'
according to /home/saulius/struct/CIF-dictionaries/cif_core.dic
dictionary named 'cif_core.dic' version 2.4.1 from 2010-06-29 (70
times).

Automatic conversion script
Id: cif_fix_values 1715 2011-07-08 13:25:40Z adriana 
;
_cod_original_cell_volume 11742.1(3)
_cod_original_sg_symbol_H-M 'R 3'
_cod_database_code 2004036

loop_
_symmetry_equiv_pos_as_xyz
'x, y, z'
'-y, x-y, z'
'-x+y, -x, z'
'x+2/3, y+1/3, z+1/3'
'-y+2/3, x-y+1/3, z+1/3'
'-x+y+2/3, -x+1/3, z+1/3'
'x+1/3, y+2/3, z+2/3'
'-y+1/3, x-y+2/3, z+2/3'
'-x+y+1/3, -x+2/3, z+2/3'

loop_
_atom_site_aniso_label
_atom_site_aniso_U_11
_atom_site_aniso_U_22
_atom_site_aniso_U_33
_atom_site_aniso_U_12
_atom_site_aniso_U_13
_atom_site_aniso_U_23
Cu1 0.0504(8) 0.0530(8) 0.0419(6) 0.0347(7) 0.0001(6) 0.0066(6)
O1A 0.060(5) 0.059(5) 0.044(4) 0.046(5) 0.007(4) 0.005(3)
C2A 0.070(9) 0.068(9) 0.046(6) 0.046(8) -0.010(6) -0.008(6)
C3A 0.074(9) 0.078(10) 0.043(5) 0.049(9) -0.014(6) 0.003(6)
N4A 0.071(7) 0.060(7) 0.044(5) 0.048(6) -0.004(5) 0.005(5)
C5A 0.066(9) 0.084(10) 0.052(6) 0.051(9) 0.016(7) 0.030(7)
C6A 0.076(9) 0.048(8) 0.069(7) 0.035(7) 0.007(7) 0.022(7)
C7A 0.049(8) 0.058(8) 0.055(6) 0.027(7) 0.010(6) 0.008(6)
O8A 0.042(5) 0.060(5) 0.048(4) 0.025(4) 0.002(4) 0.009(4)
C9A 0.123(14) 0.079(11) 0.089(9) 0.065(11) -0.023(10) 0.016(8)
C10A 0.055(8) 0.060(9) 0.057(7) 0.023(7) 0.004(6) -0.003(6)
C11A 0.102(13) 0.077(13) 0.094(10) 0.044(11) -0.030(10) -0.010(10)
C12A 0.165(19) 0.110(17) 0.131(15) 0.084(16) -0.058(15) -0.036(14)
C13A 0.079(14) 0.14(2) 0.133(15) 0.042(14) -0.031(13) -0.020(15)
C14A 0.056(10) 0.121(16) 0.074(9) 0.035(11) -0.013(8) 0.004(9)
C15A 0.046(8) 0.067(9) 0.075(7) 0.018(7) -0.007(7) 0.005(7)
Cu2 0.0559(9) 0.0549(9) 0.0503(7) 0.0382(8) 0.0073(7) -0.0020(6)
O1B 0.059(6) 0.062(5) 0.064(4) 0.043(5) 0.025(4) 0.014(4)
C2B 0.067(10) 0.065(9) 0.076(8) 0.040(9) 0.023(8) 0.019(7)
C3B 0.083(11) 0.064(9) 0.091(9) 0.046(9) 0.046(9) 0.008(8)
N4B 0.069(7) 0.061(7) 0.075(6) 0.050(7) 0.020(6) 0.003(6)
C5B 0.061(9) 0.060(9) 0.067(7) 0.032(8) 0.016(7) -0.002(7)
C6B 0.079(10) 0.073(10) 0.067(8) 0.044(9) 0.011(8) -0.010(7)
C7B 0.066(9) 0.063(9) 0.058(7) 0.040(9) 0.016(7) -0.001(6)
O8B 0.085(7) 0.066(7) 0.075(5) 0.051(7) 0.018(5) 0.005(5)
C9B 0.121(14) 0.092(12) 0.188(18) 0.088(13) 0.076(15) 0.033(12)
C10B 0.045(8) 0.057(8) 0.059(6) 0.014(7) 0.010(6) -0.017(6)
C11B 0.074(11) 0.112(13) 0.076(8) 0.062(11) 0.022(8) 0.018(8)
C12B 0.087(13) 0.135(16) 0.094(10) 0.066(13) 0.024(10) -0.010(11)
C13B 0.088(13) 0.122(14) 0.062(8) 0.057(12) 0.022(8) 0.018(9)
C14B 0.072(13) 0.112(15) 0.079(9) 0.028(11) 0.017(9) 0.008(10)
C15B 0.063(10) 0.071(10) 0.088(9) 0.033(9) 0.000(8) -0.015(8)
Cu3 0.0487(8) 0.0497(9) 0.0449(6) 0.0354(8) 0.0017(6) -0.0028(6)
O1C 0.051(5) 0.059(5) 0.037(3) 0.041(5) -0.005(3) -0.008(3)
C2C 0.068(8) 0.048(8) 0.049(6) 0.041(7) -0.011(6) -0.013(6)
C3C 0.057(7) 0.063(8) 0.045(5) 0.044(7) 0.002(5) -0.001(6)
N4C 0.036(5) 0.030(5) 0.041(4) 0.017(4) -0.002(4) -0.014(4)
C5C 0.049(7) 0.040(6) 0.028(4) 0.031(6) 0.005(5) 0.003(4)
C6C 0.038(6) 0.028(6) 0.041(5) 0.010(5) 0.002(5) -0.001(5)
C7C 0.039(7) 0.028(6) 0.035(5) 0.010(6) 0.001(5) -0.007(5)
O8C 0.054(5) 0.050(5) 0.059(4) 0.032(5) -0.001(4) -0.015(4)
C9C 0.052(7) 0.058(8) 0.047(5) 0.042(7) -0.003(5) -0.006(5)
C10C 0.051(8) 0.039(7) 0.046(5) 0.020(6) 0.022(5) 0.018(5)
C11C 0.066(9) 0.060(10) 0.083(8) 0.030(8) -0.026(8) -0.038(8)
C12C 0.098(12) 0.077(12) 0.121(12) 0.050(11) -0.068(10) -0.038(10)
C13C 0.111(14) 0.041(10) 0.080(9) 0.011(9) -0.030(9) -0.035(8)
C14C 0.082(12) 0.048(9) 0.071(8) 0.009(8) 0.016(8) -0.024(7)
C15C 0.068(9) 0.043(8) 0.075(8) 0.020(7) 0.025(7) -0.004(7)
Cu4 0.0463(8) 0.0534(9) 0.0437(6) 0.0336(8) -0.0013(6) 0.0051(6)
O1D 0.054(5) 0.055(5) 0.047(4) 0.042(4) -0.009(4) 0.006(4)
C2D 0.055(8) 0.063(8) 0.046(6) 0.040(7) 0.002(6) 0.010(6)
C3D 0.040(7) 0.070(9) 0.071(7) 0.037(7) -0.001(6) -0.016(7)
N4D 0.048(6) 0.058(6) 0.038(4) 0.035(5) 0.001(4) 0.013(4)
C5D 0.054(8) 0.057(8) 0.070(7) 0.037(7) -0.003(7) 0.007(6)
C6D 0.059(8) 0.063(9) 0.080(8) 0.040(8) 0.011(7) 0.028(7)
C7D 0.041(8) 0.060(8) 0.058(7) 0.020(7) 0.001(6) 0.004(6)
O8D 0.060(5) 0.084(6) 0.044(4) 0.051(5) 0.009(4) 0.023(4)
C9D 0.093(11) 0.116(13) 0.101(10) 0.086(12) 0.006(9) 0.046(9)
C10D 0.060(8) 0.049(8) 0.058(7) 0.027(7) 0.011(6) 0.011(6)
C11D 0.093(12) 0.101(13) 0.065(8) 0.056(11) 0.003(8) 0.017(8)
C12D 0.096(13) 0.095(13) 0.066(8) 0.050(11) 0.002(9) -0.003(8)
C13D 0.099(12) 0.073(10) 0.060(7) 0.052(10) 0.021(8) 0.020(7)
C14D 0.072(10) 0.101(11) 0.074(8) 0.057(10) 0.015(8) 0.032(8)
C15D 0.078(10) 0.086(11) 0.056(7) 0.049(9) -0.013(7) 0.000(7)

loop_
_atom_site_label
_atom_site_occupancy
_atom_site_fract_x
_atom_site_fract_y
_atom_site_fract_z
_atom_site_U_iso_or_equiv
_atom_site_thermal_displace_type
_atom_site_calc_flag
_atom_site_refinement_flags
_atom_site_type_symbol
Cu1 1 0.49716(5) 0.97990(5) 0.37790(8) 0.0445(3) Uani d . Cu
O1A 1 0.5460(3) 1.0351(3) 0.4537(4) 0.047(2) Uani d . O
C2A 1 0.5506(5) 1.0163(5) 0.5379(7) 0.056(3) Uani d . C
H2AA 1 0.5219(5) 1.0094(5) 0.5752(7) 0.052(8) Uiso d R H
H2AB 1 0.5814(5) 1.0412(5) 0.5673(7) 0.052(8) Uiso d R H
C3A 1 0.5508(5) 0.9683(5) 0.5230(7) 0.060(3) Uani d . C
H3AA 1 0.5451(5) 0.9496(5) 0.5781(7) 0.052(8) Uiso d R H
H3AB 1 0.5837(5) 0.9765(5) 0.5000(7) 0.052(8) Uiso d R H
N4A 1 0.5112(4) 0.9374(4) 0.4552(5) 0.052(3) Uani d . N
C5A 1 0.4927(5) 0.8892(6) 0.4486(8) 0.062(4) Uani d . C
C6A 1 0.4581(5) 0.8608(5) 0.3777(8) 0.063(3) Uani d . C
H6A 1 0.4444(5) 0.8245(5) 0.3793(8) 0.069(19) Uiso d R H
C7A 1 0.4421(5) 0.8780(5) 0.3076(7) 0.054(3) Uani d . C
O8A 1 0.4533(3) 0.9251(3) 0.2973(5) 0.050(2) Uani d . O
C9A 1 0.5055(7) 0.8593(6) 0.5133(9) 0.091(5) Uani d . C
H9AA 1 0.5284(7) 0.8823(6) 0.5579(9) 0.136(21) Uiso d R H
H9AB 1 0.4753(7) 0.8329(6) 0.5421(9) 0.136(21) Uiso d R H
H9AC 1 0.5220(7) 0.8441(6) 0.4808(9) 0.136(21) Uiso d R H
C10A 1 0.4067(3) 0.8420(4) 0.2366(5) 0.060(3) Uani d G C
C11A 1 0.4047(4) 0.7959(4) 0.2185(7) 0.091(5) Uani d G C
H11A 1 0.4247(6) 0.7863(6) 0.2516(10) 0.109 Uiso calc R H
C12A 1 0.3728(5) 0.7640(4) 0.1512(8) 0.128(7) Uani d G C
H12A 1 0.3714(7) 0.7332(5) 0.1391(12) 0.154 Uiso calc R H
C13A 1 0.3428(4) 0.7783(5) 0.1018(7) 0.125(8) Uani d G C
H13A 1 0.3214(6) 0.7570(6) 0.0567(9) 0.150 Uiso calc R H
C14A 1 0.3448(4) 0.8245(5) 0.1198(7) 0.088(5) Uani d G C
H14A 1 0.3248(5) 0.8340(7) 0.0868(9) 0.105 Uiso calc R H
C15A 1 0.3768(4) 0.8563(4) 0.1872(7) 0.067(4) Uani d G C
H15A 1 0.3782(5) 0.8872(4) 0.1993(10) 0.081 Uiso calc R H
Cu2 1 0.53195(6) 1.09196(6) 0.44157(8) 0.0490(4) Uani d . Cu
O1B 1 0.5813(3) 1.1175(3) 0.3429(5) 0.056(2) Uani d . O
C2B 1 0.6064(6) 1.1714(5) 0.3459(9) 0.067(4) Uani d . C
H2BA 1 0.6263(6) 1.1856(5) 0.2923(9) 0.052(8) Uiso d R H
H2BB 1 0.6288(6) 1.1835(5) 0.3971(9) 0.052(8) Uiso d R H
C3B 1 0.5668(6) 1.1870(6) 0.3577(9) 0.075(4) Uani d . C
H3BA 1 0.5477(6) 1.1795(6) 0.3028(9) 0.052(8) Uiso d R H
H3BB 1 0.5813(6) 1.2227(6) 0.3712(9) 0.052(8) Uiso d R H
N4B 1 0.5323(4) 1.1553(4) 0.4294(7) 0.061(3) Uani d . N
C5B 1 0.5003(5) 1.1673(5) 0.4702(9) 0.062(3) Uani d . C
C6B 1 0.4681(6) 1.1362(5) 0.5420(8) 0.070(4) Uani d . C
H6B 1 0.4497(6) 1.1497(5) 0.5739(8) 0.069(19) Uiso d R H
C7B 1 0.4608(6) 1.0905(5) 0.5705(8) 0.059(3) Uani d . C
O8B 1 0.4845(4) 1.0677(4) 0.5382(6) 0.069(3) Uani d . O
C9B 1 0.4985(7) 1.2138(6) 0.4472(13) 0.118(7) Uani d . C
H9BA 1 0.5210(7) 1.2304(6) 0.3975(13) 0.136(21) Uiso d R H
H9BB 1 0.4645(7) 1.2062(6) 0.4317(13) 0.136(21) Uiso d R H
H9BC 1 0.5101(7) 1.2358(6) 0.4988(13) 0.136(21) Uiso d R H
C10B 1 0.4258(3) 1.0629(3) 0.6482(4) 0.058(3) Uani d G C
C11B 1 0.3907(4) 1.0763(4) 0.6792(6) 0.080(4) Uani d G C
H11B 1 0.3877(6) 1.1021(5) 0.6506(8) 0.096 Uiso calc R H
C12B 1 0.3601(4) 1.0513(5) 0.7530(6) 0.100(6) Uani d G C
H12B 1 0.3367(5) 1.0604(6) 0.7738(9) 0.121 Uiso calc R H
C13B 1 0.3646(4) 1.0129(4) 0.7959(5) 0.089(5) Uani d G C
H13B 1 0.3441(5) 0.9961(5) 0.8453(7) 0.106 Uiso calc R H
C14B 1 0.3997(4) 0.9994(3) 0.7649(6) 0.096(5) Uani d G C
H14B 1 0.4027(6) 0.9736(5) 0.7935(8) 0.115 Uiso calc R H
C15B 1 0.4303(4) 1.0244(4) 0.6910(6) 0.074(4) Uani d G C
H15B 1 0.4538(5) 1.0153(5) 0.6703(9) 0.089 Uiso calc R H
Cu3 1 0.61316(5) 1.07482(5) 0.34385(8) 0.0430(3) Uani d . Cu
O1C 1 0.5593(3) 1.0301(3) 0.2611(4) 0.043(2) Uani d . O
C2C 1 0.5768(5) 1.0046(5) 0.2034(7) 0.050(3) Uani d . C
H2CA 1 0.5975(5) 1.0274(5) 0.1565(7) 0.052(8) Uiso d R H
H2CB 1 0.5486(5) 0.9750(5) 0.1764(7) 0.052(8) Uiso d R H
C3C 1 0.6090(4) 0.9904(5) 0.2594(7) 0.048(3) Uani d . C
H3CA 1 0.6296(4) 0.9820(5) 0.2218(7) 0.052(8) Uiso d R H
H3CB 1 0.5866(4) 0.9606(5) 0.2940(7) 0.052(8) Uiso d R H
N4C 1 0.6410(3) 1.0309(3) 0.3188(5) 0.035(2) Uani d . N
C5C 1 0.6801(4) 1.0330(4) 0.3585(6) 0.035(2) Uani d . C
C6C 1 0.7104(4) 1.0706(4) 0.4221(6) 0.038(2) Uani d . C
H6C 1 0.7387(4) 1.0688(4) 0.4474(6) 0.069(19) Uiso d R H
C7C 1 0.7023(4) 1.1100(4) 0.4529(6) 0.037(3) Uani d . C
O8C 1 0.6666(3) 1.1180(3) 0.4238(5) 0.052(2) Uani d . O
C9C 1 0.6954(4) 0.9921(4) 0.3403(7) 0.046(3) Uani d . C
H9CA 1 0.6729(4) 0.9684(4) 0.2960(7) 0.136(21) Uiso d R H
H9CB 1 0.7300(4) 1.0084(4) 0.3187(7) 0.136(21) Uiso d R H
H9CC 1 0.6929(4) 0.9742(4) 0.3951(7) 0.136(21) Uiso d R H
C10C 1 0.7342(3) 1.1433(3) 0.5299(4) 0.046(3) Uani d G C
C11C 1 0.7818(3) 1.1494(3) 0.5504(5) 0.071(4) Uani d G C
H11C 1 0.7963(4) 1.1353(5) 0.5132(7) 0.085 Uiso calc R H
C12C 1 0.8078(3) 1.1765(4) 0.6268(6) 0.096(5) Uani d G C
H12C 1 0.8397(3) 1.1806(6) 0.6405(9) 0.115 Uiso calc R H
C13C 1 0.7862(4) 1.1976(3) 0.6825(5) 0.090(5) Uani d G C
H13C 1 0.8036(5) 1.2157(5) 0.7335(6) 0.107 Uiso calc R H
C14C 1 0.7386(4) 1.1915(3) 0.6619(5) 0.077(5) Uani d G C
H14C 1 0.7241(5) 1.2056(5) 0.6991(7) 0.093 Uiso calc R H
C15C 1 0.7126(3) 1.1644(3) 0.5856(5) 0.065(4) Uani d G C
H15C 1 0.6807(3) 1.1603(5) 0.5718(8) 0.079 Uiso calc R H
Cu4 1 0.51660(5) 1.05732(5) 0.22107(7) 0.0440(3) Uani d . Cu
O1D 1 0.4784(3) 1.0299(3) 0.3327(4) 0.046(2) Uani d . O
C2D 1 0.4290(5) 1.0230(5) 0.3233(7) 0.050(3) Uani d . C
H2DA 1 0.4132(5) 1.0182(5) 0.3812(7) 0.052(8) Uiso d R H
H2DB 1 0.4084(5) 0.9932(5) 0.2873(7) 0.052(8) Uiso d R H
C3D 1 0.4341(5) 1.0689(5) 0.2766(8) 0.056(3) Uani d . C
H3DA 1 0.4491(5) 1.0976(5) 0.3169(8) 0.052(8) Uiso d R H
H3DB 1 0.4013(5) 1.0635(5) 0.2575(8) 0.052(8) Uiso d R H
N4D 1 0.4677(3) 1.0787(3) 0.1978(5) 0.044(2) Uani d . N
C5D 1 0.4671(5) 1.1039(5) 0.1268(8) 0.056(3) Uani d . C
C6D 1 0.4972(5) 1.1116(5) 0.0519(9) 0.063(4) Uani d . C
H6D 1 0.4915(5) 1.1279(5) 0.0014(9) 0.069(19) Uiso d R H
C7D 1 0.5350(5) 1.0972(5) 0.0417(8) 0.055(3) Uani d . C
O8D 1 0.5487(3) 1.0774(3) 0.1066(4) 0.056(2) Uani d . O
C9D 1 0.4315(6) 1.1263(6) 0.1238(10) 0.088(5) Uani d . C
H9DA 1 0.4128(6) 1.1189(6) 0.1792(10) 0.136(21) Uiso d R H
H9DB 1 0.4511(6) 1.1627(6) 0.1153(10) 0.136(21) Uiso d R H
H9DC 1 0.4081(6) 1.1110(6) 0.0747(10) 0.136(21) Uiso d R H
C10D 1 0.5606(3) 1.1026(4) -0.0461(4) 0.055(3) Uani d G C
C11D 1 0.5349(3) 1.0977(4) -0.1264(5) 0.083(5) Uani d G C
H11D 1 0.5013(3) 1.0907(6) -0.1254(8) 0.100 Uiso calc R H
C12D 1 0.5596(4) 1.1033(4) -0.2080(4) 0.084(5) Uani d G C
H12D 1 0.5424(5) 1.1001(6) -0.2617(5) 0.101 Uiso calc R H
C13D 1 0.6100(4) 1.1138(4) -0.2095(4) 0.073(4) Uani d G C
H13D 1 0.6265(5) 1.1175(6) -0.2641(5) 0.088 Uiso calc R H
C14D 1 0.6357(3) 1.1186(4) -0.1292(5) 0.076(4) Uani d G C
H14D 1 0.6693(3) 1.1256(6) -0.1302(8) 0.091 Uiso calc R H
C15D 1 0.6110(3) 1.1130(4) -0.0476(4) 0.070(4) Uani d G C
H15D 1 0.6282(4) 1.1163(6) 0.0061(5) 0.084 Uiso calc R H

loop_
_atom_type_symbol
_atom_type_description
_atom_type_scat_source
_atom_type_scat_dispersion_real
_atom_type_scat_dispersion_imag
C C 'International Tables Vol C Tables 4.2.6.8 and 6.1.1.4' 0.0033 0.0016
H H 'International Tables Vol C Tables 4.2.6.8 and 6.1.1.4' 0.0000 0.0000
N N 'International Tables Vol C Tables 4.2.6.8 and 6.1.1.4' 0.0061 0.0033
O O 'International Tables Vol C Tables 4.2.6.8 and 6.1.1.4' 0.0106 0.0060
Cu Cu 'International Tables Vol C Tables 4.2.6.8 and 6.1.1.4' 0.3201 1.2651

loop_
_geom_angle_atom_site_label_1
_geom_angle_atom_site_label_2
_geom_angle_atom_site_label_3
_geom_angle
_geom_angle_publ_flag
N4A Cu1 O8A 94.8(4) yes
N4A Cu1 O1A 84.3(4) yes
N4A Cu1 O1C 118.7(3) yes
O8A Cu1 O1A 175.2(3) yes
N4A Cu1 O1D 163.1(3) yes
O8A Cu1 O1D 96.2(3) yes
O1A Cu1 O1D 85.8(3) yes
O1A Cu1 O1C 82.1(3) yes
O1C Cu1 O8A 94.3(3) yes
O1C Cu1 O1D 73.1(3) yes
C2A O1A Cu1 110.8(7) yes
C2A O1A Cu2 122.6(6) yes
Cu1 O1A Cu2 107.1(3) yes
C2A O1A Cu3 125.1(7) yes
Cu1 O1A Cu3 97.1(3) yes
Cu2 O1A Cu3 89.9(3) yes
O1A C2A C3A 108.3(9) ?
C2A C3A N4A 108.9(10) ?
C5A N4A C3A 121.7(12) ?
C5A N4A Cu1 126.8(9) yes
C3A N4A Cu1 111.4(8) yes
N4A C5A C6A 120.9(12) ?
N4A C5A C9A 122.7(13) ?
C6A C5A C9A 116.4(13) ?
C7A C6A C5A 129.2(12) ?
O8A C7A C6A 124.2(12) ?
O8A C7A C10A 114.2(11) ?
C6A C7A C10A 121.6(11) ?
C7A O8A Cu1 123.9(8) yes
C11A C10A C15A 120.0 ?
C11A C10A C7A 121.1(8) ?
C15A C10A C7A 118.9(8) ?
C10A C11A C12A 120.0 ?
C11A C12A C13A 120.0 ?
C14A C13A C12A 120.0 ?
C15A C14A C13A 120.0 ?
C14A C15A C10A 120.0 ?
O8B Cu2 N4B 94.7(4) yes
O8B Cu2 O1B 179.4(5) yes
N4B Cu2 O1B 85.0(4) yes
O8B Cu2 O1A 92.5(3) yes
N4B Cu2 O1A 169.0(4) yes
O1B Cu2 O1A 87.6(3) yes
O8B Cu2 O1D 97.2(3) yes
N4B Cu2 O1D 112.5(4) yes
O1B Cu2 O1D 83.4(3) yes
O1A Cu2 O1D 74.6(3) yes
C2B O1B Cu2 107.2(7) yes
C2B O1B Cu3 127.0(9) yes
Cu2 O1B Cu3 105.3(4) yes
O1B C2B C3B 108.2(13) ?
N4B C3B C2B 107.5(11) ?
C5B N4B C3B 122.0(11) ?
C5B N4B Cu2 125.8(10) yes
C3B N4B Cu2 111.5(7) yes
N4B C5B C6B 120.4(13) ?
N4B C5B C9B 122.0(12) ?
C6B C5B C9B 117.5(12) ?
C7B C6B C5B 127.8(13) ?
O8B C7B C6B 124.8(13) ?
O8B C7B C10B 114.0(12) ?
C6B C7B C10B 121.1(11) ?
C7B O8B Cu2 125.5(9) yes
C11B C10B C15B 120.0 ?
C11B C10B C7B 121.3(8) ?
C15B C10B C7B 118.7(8) ?
C12B C11B C10B 120.0 ?
C11B C12B C13B 120.0 ?
C14B C13B C12B 120.0 ?
C13B C14B C15B 120.0 ?
C14B C15B C10B 120.0 ?
O8C Cu3 N4C 94.6(3) yes
O8C Cu3 O1C 178.9(3) yes
N4C Cu3 O1C 84.3(3) yes
O8C Cu3 O1B 94.7(3) yes
N4C Cu3 O1B 168.2(3) yes
O1C Cu3 O1B 86.4(3) yes
O8C Cu3 O1A 97.6(3) yes
N4C Cu3 O1A 109.7(3) yes
O1C Cu3 O1A 83.1(3) yes
O1B Cu3 O1A 76.3(3) yes
C2C O1C Cu4 123.4(6) yes
C2C O1C Cu3 110.5(6) yes
Cu4 O1C Cu3 113.7(4) yes
O1C C2C C3C 106.9(8) ?
N4C C3C C2C 111.0(9) ?
C5C N4C C3C 122.4(8) ?
C5C N4C Cu3 125.4(7) yes
C3C N4C Cu3 111.6(6) yes
N4C C5C C6C 123.7(9) ?
N4C C5C C9C 120.8(9) ?
C6C C5C C9C 115.4(9) ?
C7C C6C C5C 125.7(10) ?
O8C C7C C6C 124.4(9) ?
O8C C7C C10C 116.2(8) ?
C6C C7C C10C 119.2(9) ?
C7C O8C Cu3 125.6(6) yes
C11C C10C C15C 120.0 ?
C11C C10C C7C 121.8(6) ?
C15C C10C C7C 117.9(6) ?
C12C C11C C10C 120.0 ?
C13C C12C C11C 120.0 ?
C14C C13C C12C 120.0 ?
C13C C14C C15C 120.0 ?
C14C C15C C10C 120.0 ?
O8D Cu4 N4D 95.0(3) yes
O8D Cu4 O1C 94.0(3) yes
N4D Cu4 O1C 170.8(3) yes
O8D Cu4 O1D 173.9(3) yes
N4D Cu4 O1D 84.6(3) yes
O1C Cu4 O1D 86.3(3) yes
N4D Cu4 O1B 108.9(3) yes
O1C Cu4 O1B 70.0(3) yes
O1B Cu4 O1D 77.5(3) yes
O1B Cu4 O8D 108.3(3) yes
C2D O1D Cu4 109.6(6) yes
C2D O1D Cu1 127.5(7) yes
Cu4 O1D Cu1 106.2(3) yes
C2D O1D Cu2 115.8(6) yes
Cu4 O1D Cu2 102.6(3) yes
Cu1 O1D Cu2 91.7(3) yes
O1D C2D C3D 107.5(9) ?
N4D C3D C2D 107.2(9) ?
C5D N4D C3D 123.2(10) ?
C5D N4D Cu4 125.4(8) yes
C3D N4D Cu4 110.9(6) yes
N4D C5D C6D 123.2(11) ?
N4D C5D C9D 119.9(11) ?
C6D C5D C9D 116.8(11) ?
C5D C6D C7D 126.8(12) ?
O8D C7D C6D 123.2(11) ?
O8D C7D C10D 115.7(10) ?
C6D C7D C10D 121.1(11) ?
C7D O8D Cu4 125.4(7) yes
C11D C10D C15D 120.0 ?
C11D C10D C7D 120.7(7) ?
C15D C10D C7D 119.3(7) ?
C10D C11D C12D 120.0 ?
C13D C12D C11D 120.0 ?
C14D C13D C12D 120.0 ?
C13D C14D C15D 120.0 ?
C14D C15D C10D 120.0 ?

loop_
_geom_bond_atom_site_label_1
_geom_bond_atom_site_label_2
_geom_bond_distance
_geom_bond_publ_flag
Cu1 Cu2 3.146(2) yes
Cu1 Cu3 3.271(2) yes
Cu1 Cu4 3.143(2) yes
Cu2 Cu3 3.108(3) yes
Cu2 Cu4 3.402(2) yes
Cu3 Cu4 3.252(2) yes
Cu1 N4A 1.921(9) yes
Cu1 O8A 1.933(8) yes
Cu1 O1A 1.940(8) yes
Cu1 O1D 1.976(7) yes
Cu1 O1C 2.447(6) yes
O1A C2A 1.411(13) ?
O1A Cu2 1.971(7) yes
O1A Cu3 2.406(7) yes
C2A C3A 1.47(2) no
C3A N4A 1.48(2) no
N4A C5A 1.28(2) no
C5A C6A 1.43(2) no
C5A C9A 1.50(2) no
C6A C7A 1.36(2) no
C7A O8A 1.296(14) no
C7A C10A 1.508(14) no
C10A C11A 1.39 ?
C10A C15A 1.39 ?
C11A C12A 1.39 ?
C12A C13A 1.39 ?
C13A C14A 1.39 ?
C14A C15A 1.39 ?
Cu2 O8B 1.898(9) yes
Cu2 N4B 1.916(10) yes
Cu2 O1B 1.954(7) yes
Cu2 O1D 2.391(7) yes
O1B C2B 1.411(14) no
O1B Cu3 1.957(8) yes
O1B Cu4 2.618(7) yes
C2B C3B 1.50(2) no
C3B N4B 1.46(2) no
N4B C5B 1.34(2) no
C5B C6B 1.43(2) no
C5B C9B 1.47(2) no
C6B C7B 1.35(2) no
C7B O8B 1.31(2) no
C7B C10B 1.506(14) no
C10B C11B 1.39 ?
C10B C15B 1.39 ?
C11B C12B 1.39 ?
C12B C13B 1.39 ?
C13B C14B 1.39 ?
C14B C15B 1.39 ?
Cu3 O8C 1.901(8) yes
Cu3 N4C 1.929(8) yes
Cu3 O1C 1.946(7) yes
O1C C2C 1.420(12) no
O1C Cu4 1.937(7) no
C2C C3C 1.498(15) no
C3C N4C 1.424(13) no
N4C C5C 1.292(13) no
C5C C6C 1.408(14) no
C5C C9C 1.542(14) no
C6C C7C 1.405(15) no
C7C O8C 1.291(12) no
C7C C10C 1.511(11) no
C10C C11C 1.39 ?
C10C C15C 1.39 ?
C11C C12C 1.39 ?
C12C C13C 1.39 ?
C13C C14C 1.39 ?
C14C C15C 1.39 ?
Cu4 O8D 1.902(7) yes
Cu4 N4D 1.916(9) yes
Cu4 O1D 1.953(7) yes
O1D C2D 1.406(13) no
C2D C3D 1.49(2) no
C3D N4D 1.479(14) no
N4D C5D 1.307(14) no
C5D C6D 1.38(2) no
C5D C9D 1.53(2) no
C6D C7D 1.42(2) no
C7D O8D 1.306(14) no
C7D C10D 1.485(13) no
C10D C11D 1.39 ?
C10D C15D 1.39 ?
C11D C12D 1.39 ?
C12D C13D 1.39 ?
C13D C14D 1.39 ?
C14D C15D 1.39 ?
